data_7159715
loop_
_publ_author_name
'Forshaw, Sam'
'Parker, Jeremy S.'
'Scott, William T.'
'Knighton, Richard C.'
'Tiwari, Neelam'
'Oladeji, Samson M.'
'Stevens, Andrew C.'
'Chew, Yean Ming'
'Reber, Jami'
'Clarkson, Guy J.'
'Balasubramanian, Mohan K.'
'Wills, Martin'

_publ_section_title
;
 Increasing the versatility of the biphenyl-fused-dioxacyclodecyne class
 of strained alkynes.
;
_journal_issue 3
_journal_name_full 'Organic &amp; biomolecular chemistry'
_journal_page_first 590
_journal_page_last 605
_journal_paper_doi 10.1039/d3ob01712e
_journal_volume 22
_journal_year 2024
_chemical_formula_moiety 'C34 H32 N2 O6 S2'
_chemical_formula_sum 'C34 H32 N2 O6 S2'
_chemical_formula_weight 628.73
_space_group_crystal_system triclinic
_space_group_IT_number 2
_space_group_name_Hall '-P 1'
_space_group_name_H-M_alt 'P -1'
_atom_sites_solution_hydrogens geom
_atom_sites_solution_primary dual
_audit_creation_date 2021-11-21
_audit_creation_method
;
Olex2 1.3-ac4
(compiled 2020.11.27 svn.r5f609507 for Rigaku Oxford Diffraction, GUI svn.r6214)
;
_audit_update_record
;
2023-06-26 deposited with the CCDC.	2023-12-11 downloaded from the CCDC.
;
_cell_angle_alpha 90.8900(10)
_cell_angle_beta 108.0600(10)
_cell_angle_gamma 105.6680(10)
_cell_formula_units_Z 4
_cell_length_a 10.96210(10)
_cell_length_b 17.2319(2)
_cell_length_c 17.6310(2)
_cell_measurement_reflns_used 70932
_cell_measurement_temperature 150(2)
_cell_measurement_theta_max 73.4490
_cell_measurement_theta_min 2.5910
_cell_volume 3030.75(6)
_computing_cell_refinement 'CrysAlisPro 1.171.41.120a (Rigaku OD, 2021)'
_computing_data_collection 'CrysAlisPro 1.171.41.120a (Rigaku OD, 2021)'
_computing_data_reduction 'CrysAlisPro 1.171.41.120a (Rigaku OD, 2021)'
_computing_molecular_graphics 'Olex2 1.3-ac4 (Dolomanov et al., 2009)'
_computing_publication_material 'Olex2 1.3-ac4 (Dolomanov et al., 2009)'
_computing_structure_refinement 'SHELXL 2018/3 (Sheldrick, 2015)'
_computing_structure_solution 'SHELXT  (Sheldrick, 2015)'
_diffrn_ambient_environment N~2~
_diffrn_ambient_temperature 150(2)
_diffrn_detector 'CCD plate'
_diffrn_detector_area_resol_mean 5.3046
_diffrn_detector_type AtlasS2
_diffrn_measured_fraction_theta_full 1.000
_diffrn_measured_fraction_theta_max 0.995
_diffrn_measurement_details
;
List of Runs (angles in degrees, time in seconds):

  # Type    Start    End  Width  t~exp~   \w     \q     \k     \f   Frames
#--------------------------------------------------------------------------
  1  \w     -2.00  31.00   1.00    3.00    --   34.00  87.00 -26.45   33
  2  \w     -4.00  24.00   1.00    3.00    --   34.00  91.00 171.39   28
  3  \w     -4.00  24.00   1.00    3.00    --   34.00  91.00-110.46   28
  4  \w   -116.00 -17.00   1.00    3.00    --  -41.82 -37.00 -30.00   99
  5  \w    -70.00  31.00   1.00    3.00    --  -41.82  57.00 150.00  101
  6  \w   -116.00 -17.00   1.00    3.00    --  -41.82 -37.00  60.00   99
  7  \w   -116.00 -17.00   1.00    3.00    --  -41.82 -37.00 150.00   99
  8  \w    -30.00  70.00   1.00    3.00    --   41.82 -57.00 -30.00  100
  9  \w     27.00  98.00   1.00    3.00    --   41.82-125.00 -90.00   71
 10  \w     16.00  42.00   1.00    3.00    --   50.00  81.00-118.97   26
 11  \w     16.00  42.00   1.00    3.00    --   50.00  81.00  28.82   26
 12  \w     16.00  42.00   1.00    3.00    --   50.00  81.00 -90.07   26
 13  \w     16.00  42.00   1.00    3.00    --   50.00  82.00  -4.84   26
 14  \w     16.00  42.00   1.00    3.00    --   50.00  81.00-176.31   26
 15  \w     16.00  42.00   1.00    3.00    --   50.00  82.00 111.00   26
 16  \w     16.00  42.00   1.00    3.00    --   50.00  81.00 102.04   26
 17  \w     31.00 135.00   1.00    3.00    --   62.00  69.00 -20.22  104
 18  \w     35.00 139.00   1.00    3.00    --   66.00  69.00  19.97  104
 19  \w     35.00 140.00   1.00    3.00    --   66.00  70.00 -60.63  105
 20  \w     35.00 140.00   1.00    3.00    --   66.00  71.00  60.78  105
 21  \w     35.00 140.00   1.00    3.00    --   66.00  71.00  95.42  105
 22  \w     39.00 143.00   1.00    3.00    --   70.00  69.00 135.96  104
 23  \w     39.00 144.00   1.00    3.00    --   70.00  71.00-101.45  105
 24  \w     39.00 144.00   1.00    3.00    --   70.00  70.00 165.08  105
 25  \w     39.00 144.00   1.00    3.00    --   70.00  70.00-155.15  105
 26  \w     40.00 143.00   1.00    3.00    --   70.00  67.00  44.65  103
 27  \w     39.00 143.00   1.00    3.00    --   70.00  69.00-126.91  104
 28  \w     49.00 151.00   1.00   12.00    --   78.00  59.00 -44.16  102
 29  \w     51.00 156.00   1.00   12.00    --   82.00  71.00-141.87  105
 30  \w     55.00 160.00   1.00   12.00    --   86.00  70.00-121.76  105
 31  \w     60.00 163.00   1.00   12.00    --   90.00  67.00 -90.35  103
 32  \w     78.00 178.00   1.00   12.00    --  107.00  61.00 150.00  100
 33  \w     78.00 178.00   1.00   12.00    --  107.00  61.00   0.00  100
 34  \w     78.00 178.00   1.00   12.00    --  107.00  61.00 -90.00  100
 35  \w     34.00 133.00   1.00   12.00    --  107.00 -45.00 -90.00   99
 36  \w     81.00 178.00   1.00   12.00    --  107.00  45.00 120.00   97
 37  \w     24.00 107.00   1.00   12.00    --  107.00 -94.00 -60.00   83
 38  \w     24.00 107.00   1.00   12.00    --  107.00 -94.00  90.00   83
 39  \w     37.00 127.00   1.00   12.00    --  107.00-145.00 -80.50   90
 40  \w     78.00 178.00   1.00   12.00    --  107.00  59.00 174.59  100
 41  \w     81.00 178.00   1.00   12.00    --  107.00  45.00   0.00   97
 42  \w     78.00 178.00   1.00   12.00    --  107.00  61.00 120.00  100
 43  \w     78.00 178.00   1.00   12.00    --  107.00  61.00-180.00  100
 44  \w     79.00 178.00   1.00   12.00    --  107.00  58.00  10.33   99
 45  \w     34.00 133.00   1.00   12.00    --  107.00 -45.00  90.00   99
 46  \w     97.00 178.00   1.00   12.00    --  107.00 125.00-150.00   81
 47  \w     34.00 112.00   1.00   12.00    --  107.00-125.00 -30.00   78
 48  \w     78.00 178.00   1.00   12.00    --  107.00  61.00-150.00  100
 49  \w     82.00 178.00   1.00   12.00    --  107.00  42.00 103.00   96
 50  \w     35.00 136.00   1.00   12.00    --  107.00 -61.00  30.00  101
 51  \w     78.00 178.00   1.00   12.00    --  107.00  61.00 -60.00  100
 52  \w     78.00 178.00   1.00   12.00    --  107.00  61.00  90.00  100
 53  \w     97.00 178.00   1.00   12.00    --  107.00 125.00 -90.00   81
 54  \w     78.00 178.00   1.00   12.00    --  107.00  61.00  30.00  100
 55  \w     35.00 136.00   1.00   12.00    --  107.00 -61.00 -90.00  101
 56  \w     79.00 178.00   1.00   12.00    --  107.00  54.00 -30.79   99
 57  \w     34.00 112.00   1.00   12.00    --  107.00-125.00 -60.00   78
 58  \w     97.00 178.00   1.00   12.00    --  107.00 125.00   0.00   81
 59  \w     97.00 178.00   1.00   12.00    --  107.00 125.00-120.00   81
 60  \w     34.00 112.00   1.00   12.00    --  107.00-125.00 120.00   78
 61  \w     34.00 112.00   1.00   12.00    --  107.00-125.00  90.00   78
 62  \w     24.00 107.00   1.00   12.00    --  107.00 -94.00   0.00   83
 63  \w     81.00 178.00   1.00   12.00    --  107.00  45.00 -60.00   97
 64  \w     34.00 112.00   1.00   12.00    --  107.00-125.00-150.00   78
 65  \w     78.00 178.00   1.00   12.00    --  107.00  61.00 -30.00  100
 66  \w     78.00 178.00   1.00   12.00    --  107.00  61.00-120.00  100
 67  \w     81.00 178.00   1.00   12.00    --  107.00  45.00 150.00   97
 68  \w     78.00 178.00   1.00   12.00    --  107.00  61.00  60.00  100
 69  \w      2.00  30.00   1.00    3.00    --   38.00  88.00  85.47   28
 70  \w    -74.00  34.00   1.00    3.00    --  -41.82  77.00 -30.00  108
 71  \w    -74.00  34.00   1.00    3.00    --  -41.82  77.00-180.00  108
 72  \w    -74.00  34.00   1.00    3.00    --  -41.82  77.00-150.00  108
 73  \w    -74.00  34.00   1.00    3.00    --  -41.82  77.00 -60.00  108
 74  \w   -114.00 -14.00   1.00    3.00    --  -41.82 -57.00-150.00  100
 75  \w    -74.00  34.00   1.00    3.00    --  -41.82  77.00 -90.00  108
 76  \w    -74.00  34.00   1.00    3.00    --  -41.82  77.00   0.00  108
 77  \w    -74.00  34.00   1.00    3.00    --  -41.82  77.00-120.00  108
 78  \w     27.00  98.00   1.00    3.00    --   41.82-125.00-180.00   71
 79  \w     16.00  42.00   1.00    3.00    --   50.00  81.00 -29.32   26
 80  \w     27.00 132.00   1.00    3.00    --   58.00  71.00-171.89  105
 81  \w     27.00 132.00   1.00    3.00    --   58.00  70.00  -1.69  105
 82  \w     27.00 132.00   1.00    3.00    --   58.00  71.00 -30.60  105
 83  \w     31.00 136.00   1.00    3.00    --   62.00  71.00  48.58  105
 84  \w     31.00 136.00   1.00    3.00    --   62.00  71.00 140.94  105
 85  \w     31.00 136.00   1.00    3.00    --   62.00  71.00 -64.25  105
 86  \w     31.00 135.00   1.00    3.00    --   62.00  69.00 -96.77  104
 87  \w     44.00 143.00   1.00    3.00    --   70.00  46.00 104.17   99
 88  \w     39.00 144.00   1.00    3.00    --   70.00  70.00 -60.21  105
 89  \w     45.00 143.00   1.00    3.00    --   70.00  43.00  10.80   98
 90  \w     42.00 143.00   1.00    3.00    --   70.00  58.00 112.00  101
;
_diffrn_measurement_device 'four-circle diffractometer'
_diffrn_measurement_device_type 'SuperNova, Dual, Cu at home/near, AtlasS2'
_diffrn_measurement_method '\w scans'
_diffrn_orient_matrix_type 'CrysAlisPro convention (1999,Acta A55,543-557)'
_diffrn_orient_matrix_UB_11 0.1025351000
_diffrn_orient_matrix_UB_12 0.0011093000
_diffrn_orient_matrix_UB_13 -0.0434353000
_diffrn_orient_matrix_UB_21 -0.0027642000
_diffrn_orient_matrix_UB_22 0.0856526000
_diffrn_orient_matrix_UB_23 -0.0225644000
_diffrn_orient_matrix_UB_31 0.1153947000
_diffrn_orient_matrix_UB_32 0.0371962000
_diffrn_orient_matrix_UB_33 0.0784084000
_diffrn_radiation_monochromator mirror
_diffrn_radiation_probe x-ray
_diffrn_radiation_type 'Cu K\a'
_diffrn_radiation_wavelength 1.54184
_diffrn_reflns_av_R_equivalents 0.0632
_diffrn_reflns_av_unetI/netI 0.0203
_diffrn_reflns_Laue_measured_fraction_full 1.000
_diffrn_reflns_Laue_measured_fraction_max 0.995
_diffrn_reflns_limit_h_max 13
_diffrn_reflns_limit_h_min -13
_diffrn_reflns_limit_k_max 21
_diffrn_reflns_limit_k_min -21
_diffrn_reflns_limit_l_max 21
_diffrn_reflns_limit_l_min -21
_diffrn_reflns_number 146215
_diffrn_reflns_point_group_measured_fraction_full 1.000
_diffrn_reflns_point_group_measured_fraction_max 0.995
_diffrn_reflns_theta_full 67.684
_diffrn_reflns_theta_max 73.646
_diffrn_reflns_theta_min 2.652
_diffrn_source 'micro-focus sealed X-ray tube'
_diffrn_source_type 'SuperNova (Cu) X-ray Source'
_exptl_absorpt_coefficient_mu 2.004
_exptl_absorpt_correction_T_max 1.00000
_exptl_absorpt_correction_T_min 0.70759
_exptl_absorpt_correction_type multi-scan
_exptl_absorpt_process_details
;
CrysAlisPro 1.171.41.120a (Rigaku Oxford Diffraction, 2021)
Empirical absorption correction using spherical harmonics,
implemented in SCALE3 ABSPACK scaling algorithm.
;
_exptl_crystal_colour colourless
_exptl_crystal_colour_primary colourless
_exptl_crystal_density_diffrn 1.378
_exptl_crystal_description block
_exptl_crystal_F_000 1320
_exptl_crystal_size_max 0.12
_exptl_crystal_size_mid 0.12
_exptl_crystal_size_min 0.06
_refine_diff_density_max 0.357
_refine_diff_density_min -0.370
_refine_diff_density_rms 0.044
_refine_ls_extinction_method none
_refine_ls_goodness_of_fit_ref 1.020
_refine_ls_hydrogen_treatment constr
_refine_ls_matrix_type full
_refine_ls_number_parameters 797
_refine_ls_number_reflns 12178
_refine_ls_number_restraints 0
_refine_ls_restrained_S_all 1.020
_refine_ls_R_factor_all 0.0364
_refine_ls_R_factor_gt 0.0333
_refine_ls_shift/su_max 0.001
_refine_ls_shift/su_mean 0.000
_refine_ls_structure_factor_coef Fsqd
_refine_ls_weighting_details 'w=1/[\s^2^(Fo^2^)+(0.0465P)^2^+1.4858P] where P=(Fo^2^+2Fc^2^)/3'
_refine_ls_weighting_scheme calc
_refine_ls_wR_factor_gt 0.0894
_refine_ls_wR_factor_ref 0.0921
_reflns_Friedel_coverage 0.000
_reflns_number_gt 11192
_reflns_number_total 12178
_reflns_threshold_expression 'I > 2\s(I)'
_cod_data_source_file d3ob01712e2.cif
_cod_data_source_block mw14
_cod_depositor_comments 'Adding full bibliography for 7159712--7159715.cif.'
_cod_original_cell_volume 3030.74(6)
_cod_database_code 7159715
_shelx_shelxl_version_number 2018/3
_chemical_oxdiff_formula 'C20 H20 N2 O2 S'
_chemical_oxdiff_usercomment 'C20 H20 N2 O2 S colourless block   0.14 0.2 0.2'
_shelx_space_group_comment
;
The symmetry employed for this shelxl refinement is uniquely defined
by the following loop, which should always be used as a source of
symmetry information in preference to the above space-group names.
They are only intended as comments.
;
_shelx_estimated_absorpt_t_max 0.889
_shelx_estimated_absorpt_t_min 0.795
_reflns_odcompleteness_completeness 98.68
_reflns_odcompleteness_iscentric 1
_reflns_odcompleteness_theta 74.08
_olex2_refinement_description
;
1. Fixed Uiso
 At 1.2 times of:
  All C(H) groups, All C(H,H) groups
 At 1.5 times of:
  All C(H,H,H) groups
2.a Secondary CH2 refined with riding coordinates:
 C111(H11A,H11B), C110(H11C,H11D), C210(H21A,H21B), C212(H21C,H21D), C109(H10A,
 H10B), C112(H11E,H11F), C211(H21E,H21F), C127(H12A,H12B), C209(H20A,H20B),
 C230(H23A,H23B), C130(H13A,H13B), C227(H22A,H22B)
2.b Aromatic/amide H refined with riding coordinates:
 C123(H123), C124(H124), C122(H122), C101(H101), C105(H105), C238(H238),
 C217(H217), C115(H115), C215(H215), C138(H138), C216(H216), C104(H104),
 C102(H102), C116(H116), C117(H117), C134(H134), C137(H137), C234(H234),
 C237(H237), C235(H235), C224(H224), C222(H222), C135(H135), C223(H223),
 C205(H205), C201(H201), C204(H204), C202(H202)
2.c Idealised Me refined as rotating group:
 C3A(H3AA,H3AB,H3AC), C36A(H36A,H36B,H36C), C36B(H36D,H36E,H36F), C3B(H3BA,
 H3BB,H3BC)
;
_olex2_submission_special_instructions 'No special instructions were received'
_oxdiff_exptl_absorpt_empirical_details
;
Empirical correction (ABSPACK) includes:
- Absorption correction using spherical harmonics
- Frame scaling
;
_oxdiff_exptl_absorpt_empirical_full_max 1.511
_oxdiff_exptl_absorpt_empirical_full_min 0.815

loop_
_space_group_symop_operation_xyz
'x, y, z'
'-x, -y, -z'

loop_
_atom_site_label
_atom_site_type_symbol
_atom_site_fract_x
_atom_site_fract_y
_atom_site_fract_z
_atom_site_U_iso_or_equiv
_atom_site_adp_type
_atom_site_occupancy
_atom_site_site_symmetry_order
_atom_site_calc_flag
_atom_site_refinement_flags_posn
_atom_site_refinement_flags_adp
_atom_site_refinement_flags_occupancy
_atom_site_disorder_assembly
_atom_site_disorder_group
S107 S 0.28273(3) 0.13040(2) 0.06432(2) 0.02193(8) Uani 1 1 d . . . . .
S132 S 0.63870(4) -0.04259(2) 0.40171(2) 0.02413(8) Uani 1 1 d . . . . .
S232 S 0.24094(3) 0.64636(2) 0.47041(2) 0.02351(8) Uani 1 1 d . . . . .
S207 S 0.24616(4) 0.48296(2) 0.09299(2) 0.02797(9) Uani 1 1 d . . . . .
O126 O 0.54743(10) -0.12924(6) 0.18820(6) 0.0242(2) Uani 1 1 d . . . . .
O32A O 0.22359(11) 0.57209(6) 0.50614(6) 0.0290(2) Uani 1 1 d . . . . .
O2 O 0.22445(10) 0.05704(6) 0.01126(6) 0.0269(2) Uani 1 1 d . . . . .
O231 O 0.35104(11) 0.38887(6) 0.28581(6) 0.0264(2) Uani 1 1 d . . . . .
O131 O 0.18661(10) -0.08812(6) 0.08607(6) 0.0275(2) Uani 1 1 d . . . . .
O226 O 0.08930(11) 0.42941(6) 0.39415(6) 0.0288(2) Uani 1 1 d . . . . .
O1 O 0.33613(11) 0.20415(7) 0.03326(7) 0.0315(2) Uani 1 1 d . . . . .
O3 O 0.58907(11) -0.12570(6) 0.36936(7) 0.0308(2) Uani 1 1 d . . . . .
O32B O 0.33260(11) 0.71903(7) 0.51927(7) 0.0334(2) Uani 1 1 d . . . . .
O4 O 0.65093(11) -0.02149(7) 0.48350(6) 0.0337(2) Uani 1 1 d . . . . .
O7A O 0.16357(13) 0.49476(8) 0.01586(7) 0.0397(3) Uani 1 1 d . . . . .
O7B O 0.23721(14) 0.40238(7) 0.11292(7) 0.0399(3) Uani 1 1 d . . . . .
N213 N 0.27750(12) 0.63191(7) 0.38727(7) 0.0220(2) Uani 1 1 d . . . . .
N113 N 0.54490(12) 0.00824(7) 0.34131(7) 0.0214(2) Uani 1 1 d . . . . .
N108 N 0.40049(12) 0.11477(7) 0.14459(7) 0.0208(2) Uani 1 1 d . . . . .
N208 N 0.21985(13) 0.53253(7) 0.16605(7) 0.0254(3) Uani 1 1 d . . . . .
C120 C 0.46469(13) -0.01257(8) 0.16460(8) 0.0192(3) Uani 1 1 d . . . . .
C214 C 0.35833(14) 0.57702(8) 0.38957(8) 0.0206(3) Uani 1 1 d . . . . .
C121 C 0.47315(13) 0.06041(8) 0.12923(8) 0.0196(3) Uani 1 1 d . . . . .
C123 C 0.63816(14) 0.03941(9) 0.07385(8) 0.0235(3) Uani 1 1 d . . . . .
H123 H 0.695020 0.056210 0.042367 0.028 Uiso 1 1 calc R U . . .
C125 C 0.54824(14) -0.05749(8) 0.15322(8) 0.0206(3) Uani 1 1 d . . . . .
C119 C 0.36939(13) -0.04506(8) 0.21003(8) 0.0197(3) Uani 1 1 d . . . . .
C219 C 0.30542(13) 0.50513(8) 0.33682(8) 0.0198(3) Uani 1 1 d . . . . .
C220 C 0.16216(14) 0.47535(8) 0.28280(8) 0.0216(3) Uani 1 1 d . . . . .
C114 C 0.41017(14) -0.03941(8) 0.29442(8) 0.0207(3) Uani 1 1 d . . . . .
C106 C 0.16502(14) 0.14573(8) 0.10717(8) 0.0216(3) Uani 1 1 d . . . . .
C124 C 0.63431(14) -0.03155(9) 0.10952(8) 0.0229(3) Uani 1 1 d . . . . .
H124 H 0.691062 -0.062784 0.104053 0.027 Uiso 1 1 calc R U . . .
C122 C 0.55827(14) 0.08588(8) 0.08443(8) 0.0221(3) Uani 1 1 d . . . . .
H122 H 0.561638 0.135362 0.060993 0.027 Uiso 1 1 calc R U . . .
C233 C 0.08395(14) 0.66467(9) 0.42967(8) 0.0237(3) Uani 1 1 d . . . . .
C218 C 0.39490(14) 0.45972(8) 0.33743(8) 0.0218(3) Uani 1 1 d . . . . .
C101 C 0.16657(15) 0.22383(9) 0.12873(9) 0.0264(3) Uani 1 1 d . . . . .
H101 H 0.228380 0.269393 0.118384 0.032 Uiso 1 1 calc R U . . .
C133 C 0.79799(15) -0.00176(9) 0.39193(9) 0.0252(3) Uani 1 1 d . . . . .
C105 C 0.07231(14) 0.07827(9) 0.11928(9) 0.0243(3) Uani 1 1 d . . . . .
H105 H 0.070127 0.025049 0.102697 0.029 Uiso 1 1 calc R U . . .
C225 C 0.05979(15) 0.43531(9) 0.31261(9) 0.0253(3) Uani 1 1 d . . . . .
C111 C 0.48870(14) 0.13908(8) 0.32610(8) 0.0237(3) Uani 1 1 d . . . . .
H11A H 0.476766 0.183566 0.356663 0.028 Uiso 1 1 calc R U . . .
H11B H 0.398971 0.106996 0.290470 0.028 Uiso 1 1 calc R U . . .
C238 C -0.02952(15) 0.59921(9) 0.39708(9) 0.0270(3) Uani 1 1 d . . . . .
H238 H -0.023228 0.545295 0.398081 0.032 Uiso 1 1 calc R U . . .
C110 C 0.57441(14) 0.17561(9) 0.27462(9) 0.0249(3) Uani 1 1 d . . . . .
H11C H 0.640690 0.226990 0.303484 0.030 Uiso 1 1 calc R U . . .
H11D H 0.624415 0.137905 0.266608 0.030 Uiso 1 1 calc R U . . .
C217 C 0.52685(14) 0.48379(9) 0.38747(9) 0.0255(3) Uani 1 1 d . . . . .
H217 H 0.584810 0.452117 0.385603 0.031 Uiso 1 1 calc R U . . .
C103 C -0.01448(14) 0.16826(9) 0.18107(8) 0.0267(3) Uani 1 1 d . . . . .
C115 C 0.32100(15) -0.07455(9) 0.33433(9) 0.0252(3) Uani 1 1 d . . . . .
H115 H 0.350782 -0.070516 0.391296 0.030 Uiso 1 1 calc R U . . .
C215 C 0.49035(14) 0.60052(9) 0.44030(8) 0.0246(3) Uani 1 1 d . . . . .
H215 H 0.523126 0.649267 0.475500 0.029 Uiso 1 1 calc R U . . .
C210 C 0.19090(16) 0.66213(9) 0.21104(9) 0.0286(3) Uani 1 1 d . . . . .
H21A H 0.131162 0.629625 0.238350 0.034 Uiso 1 1 calc R U . . .
H21B H 0.155133 0.707474 0.190669 0.034 Uiso 1 1 calc R U . . .
C138 C 0.82905(15) -0.03745(9) 0.33171(9) 0.0274(3) Uani 1 1 d . . . . .
H138 H 0.764965 -0.082050 0.295804 0.033 Uiso 1 1 calc R U . . .
C216 C 0.57459(14) 0.55351(9) 0.44002(9) 0.0272(3) Uani 1 1 d . . . . .
H216 H 0.664288 0.569113 0.475635 0.033 Uiso 1 1 calc R U . . .
C104 C -0.01678(15) 0.09047(9) 0.15608(9) 0.0260(3) Uani 1 1 d . . . . .
H104 H -0.080846 0.044891 0.164502 0.031 Uiso 1 1 calc R U . . .
C212 C 0.32927(16) 0.71063(8) 0.35679(9) 0.0273(3) Uani 1 1 d . . . . .
H21C H 0.421310 0.738613 0.392429 0.033 Uiso 1 1 calc R U . . .
H21D H 0.271860 0.745958 0.357744 0.033 Uiso 1 1 calc R U . . .
C109 C 0.49175(15) 0.19218(8) 0.19334(9) 0.0247(3) Uani 1 1 d . . . . .
H10A H 0.438096 0.227761 0.200857 0.030 Uiso 1 1 calc R U . . .
H10B H 0.552216 0.220660 0.164483 0.030 Uiso 1 1 calc R U . . .
C221 C 0.12323(15) 0.48355(9) 0.20002(9) 0.0257(3) Uani 1 1 d . . . . .
C102 C 0.07629(15) 0.23440(9) 0.16570(9) 0.0283(3) Uani 1 1 d . . . . .
H102 H 0.076712 0.287691 0.180688 0.034 Uiso 1 1 calc R U . . .
C118 C 0.23443(14) -0.08574(8) 0.16851(8) 0.0226(3) Uani 1 1 d . . . . .
C228 C 0.16616(17) 0.31527(9) 0.39384(9) 0.0305(3) Uani 1 1 d . . . . .
C112 C 0.54870(15) 0.08514(9) 0.38441(8) 0.0250(3) Uani 1 1 d . . . . .
H11E H 0.642732 0.114676 0.415561 0.030 Uiso 1 1 calc R U . . .
H11F H 0.498155 0.071704 0.422570 0.030 Uiso 1 1 calc R U . . .
C129 C 0.25540(16) -0.19954(9) 0.05720(9) 0.0299(3) Uani 1 1 d . . . . .
C236 C -0.16310(16) 0.69305(10) 0.36039(9) 0.0301(3) Uani 1 1 d . . . . .
C116 C 0.18935(15) -0.11526(9) 0.29137(9) 0.0282(3) Uani 1 1 d . . . . .
H116 H 0.129108 -0.139918 0.318764 0.034 Uiso 1 1 calc R U . . .
C117 C 0.14532(15) -0.12014(9) 0.20868(9) 0.0272(3) Uani 1 1 d . . . . .
H117 H 0.054224 -0.146956 0.179190 0.033 Uiso 1 1 calc R U . . .
C211 C 0.33047(15) 0.69674(9) 0.27191(9) 0.0269(3) Uani 1 1 d . . . . .
H21E H 0.384002 0.658990 0.270905 0.032 Uiso 1 1 calc R U . . .
H21F H 0.374954 0.748881 0.255979 0.032 Uiso 1 1 calc R U . . .
C127 C 0.50372(16) -0.19991(9) 0.13051(9) 0.0282(3) Uani 1 1 d . . . . .
H12A H 0.511962 -0.248551 0.158480 0.034 Uiso 1 1 calc R U . . .
H12B H 0.559511 -0.192442 0.094998 0.034 Uiso 1 1 calc R U . . .
C128 C 0.36356(17) -0.20976(9) 0.08342(9) 0.0294(3) Uani 1 1 d . . . . .
C229 C 0.25018(17) 0.30682(9) 0.36741(9) 0.0302(3) Uani 1 1 d . . . . .
C206 C 0.41304(17) 0.53287(10) 0.10120(9) 0.0314(3) Uani 1 1 d . . . . .
C209 C 0.18803(16) 0.60929(9) 0.14044(9) 0.0290(3) Uani 1 1 d . . . . .
H20A H 0.098086 0.595835 0.099284 0.035 Uiso 1 1 calc R U . . .
H20B H 0.254127 0.639673 0.116015 0.035 Uiso 1 1 calc R U . . .
C134 C 0.89141(16) 0.06274(10) 0.44471(10) 0.0326(3) Uani 1 1 d . . . . .
H134 H 0.870176 0.085457 0.486699 0.039 Uiso 1 1 calc R U . . .
C230 C 0.35120(16) 0.31752(9) 0.32741(9) 0.0294(3) Uani 1 1 d . . . . .
H23A H 0.440682 0.324188 0.367388 0.035 Uiso 1 1 calc R U . . .
H23B H 0.329667 0.269474 0.288881 0.035 Uiso 1 1 calc R U . . .
C137 C 0.95563(16) -0.00641(10) 0.32533(9) 0.0300(3) Uani 1 1 d . . . . .
H137 H 0.978533 -0.031357 0.285377 0.036 Uiso 1 1 calc R U . . .
C130 C 0.13996(16) -0.16763(9) 0.04276(9) 0.0304(3) Uani 1 1 d . . . . .
H13A H 0.100030 -0.164509 -0.015334 0.036 Uiso 1 1 calc R U . . .
H13B H 0.070754 -0.203638 0.061638 0.036 Uiso 1 1 calc R U . . .
C227 C 0.07027(16) 0.34800(10) 0.41577(9) 0.0311(3) Uani 1 1 d . . . . .
H22A H -0.022471 0.314434 0.386830 0.037 Uiso 1 1 calc R U . . .
H22B H 0.085766 0.347978 0.474151 0.037 Uiso 1 1 calc R U . . .
C234 C 0.07543(16) 0.74358(9) 0.43009(9) 0.0280(3) Uani 1 1 d . . . . .
H234 H 0.153200 0.787828 0.454114 0.034 Uiso 1 1 calc R U . . .
C237 C -0.15228(16) 0.61403(10) 0.36304(9) 0.0302(3) Uani 1 1 d . . . . .
H237 H -0.230561 0.569590 0.341088 0.036 Uiso 1 1 calc R U . . .
C136 C 1.05028(16) 0.06032(10) 0.37584(10) 0.0311(3) Uani 1 1 d . . . . .
C235 C -0.04804(16) 0.75702(9) 0.39501(9) 0.0305(3) Uani 1 1 d . . . . .
H235 H -0.054053 0.810992 0.394644 0.037 Uiso 1 1 calc R U . . .
C224 C -0.07242(16) 0.40431(10) 0.26323(10) 0.0341(3) Uani 1 1 d . . . . .
H224 H -0.139558 0.378304 0.285464 0.041 Uiso 1 1 calc R U . . .
C222 C -0.00837(17) 0.45128(10) 0.15056(10) 0.0355(4) Uani 1 1 d . . . . .
H222 H -0.031458 0.456693 0.094742 0.043 Uiso 1 1 calc R U . . .
C135 C 1.01670(17) 0.09418(10) 0.43593(11) 0.0350(3) Uani 1 1 d . . . . .
H135 H 1.080106 0.139313 0.471396 0.042 Uiso 1 1 calc R U . . .
C3A C -0.10819(17) 0.18002(11) 0.22421(10) 0.0365(4) Uani 1 1 d . . . . .
H3AA H -0.173178 0.127798 0.222861 0.055 Uiso 1 1 calc R U . . .
H3AB H -0.155751 0.217991 0.197773 0.055 Uiso 1 1 calc R U . . .
H3AC H -0.056623 0.201918 0.280089 0.055 Uiso 1 1 calc R U . . .
C36A C 1.18402(17) 0.09515(11) 0.36504(12) 0.0387(4) Uani 1 1 d . . . . .
H36A H 1.214667 0.051207 0.348671 0.058 Uiso 1 1 calc R U . . .
H36B H 1.248944 0.124569 0.415792 0.058 Uiso 1 1 calc R U . . .
H36C H 1.175876 0.132461 0.323590 0.058 Uiso 1 1 calc R U . . .
C223 C -0.10651(17) 0.41116(11) 0.18199(11) 0.0400(4) Uani 1 1 d . . . . .
H223 H -0.196423 0.388594 0.147881 0.048 Uiso 1 1 calc R U . . .
C205 C 0.4400(2) 0.58883(11) 0.04891(12) 0.0424(4) Uani 1 1 d . . . . .
H205 H 0.368690 0.601988 0.009878 0.051 Uiso 1 1 calc R U . . .
C36B C -0.29636(18) 0.70836(12) 0.32092(12) 0.0444(4) Uani 1 1 d . . . . .
H36D H -0.296122 0.732497 0.270984 0.067 Uiso 1 1 calc R U . . .
H36E H -0.311697 0.745575 0.357190 0.067 Uiso 1 1 calc R U . . .
H36F H -0.367927 0.656974 0.308929 0.067 Uiso 1 1 calc R U . . .
C201 C 0.5159(2) 0.51004(13) 0.15621(11) 0.0461(4) Uani 1 1 d . . . . .
H201 H 0.496789 0.470163 0.190809 0.055 Uiso 1 1 calc R U . . .
C204 C 0.5714(2) 0.62555(12) 0.05381(15) 0.0547(5) Uani 1 1 d . . . . .
H204 H 0.589892 0.664707 0.018439 0.066 Uiso 1 1 calc R U . . .
C203 C 0.6764(2) 0.60626(14) 0.10926(14) 0.0579(6) Uani 1 1 d . . . . .
C202 C 0.6463(2) 0.54672(17) 0.15929(13) 0.0598(6) Uani 1 1 d . . . . .
H202 H 0.717232 0.531234 0.196166 0.072 Uiso 1 1 calc R U . . .
C3B C 0.8203(3) 0.6476(2) 0.1162(2) 0.0957(12) Uani 1 1 d . . . . .
H3BA H 0.868256 0.606829 0.118371 0.144 Uiso 1 1 calc R U . . .
H3BB H 0.863207 0.685613 0.165170 0.144 Uiso 1 1 calc R U . . .
H3BC H 0.822720 0.677289 0.069419 0.144 Uiso 1 1 calc R U . . .

loop_
_atom_site_aniso_label
_atom_site_aniso_U_11
_atom_site_aniso_U_22
_atom_site_aniso_U_33
_atom_site_aniso_U_23
_atom_site_aniso_U_13
_atom_site_aniso_U_12
S107 0.02425(17) 0.02507(16) 0.02004(16) 0.00625(12) 0.00911(13) 0.01048(13)
S132 0.02617(18) 0.03014(18) 0.02001(16) 0.00669(13) 0.00887(13) 0.01271(14)
S232 0.02258(17) 0.02764(17) 0.01981(16) 0.00052(12) 0.00432(13) 0.00957(13)
S207 0.0340(2) 0.02582(17) 0.01982(17) 0.00395(13) 0.00351(14) 0.00791(14)
O126 0.0306(5) 0.0248(5) 0.0202(5) 0.0041(4) 0.0082(4) 0.0127(4)
O32A 0.0308(6) 0.0358(6) 0.0236(5) 0.0085(4) 0.0084(4) 0.0152(5)
O2 0.0299(5) 0.0322(5) 0.0203(5) 0.0007(4) 0.0077(4) 0.0126(4)
O231 0.0326(6) 0.0282(5) 0.0195(5) 0.0014(4) 0.0049(4) 0.0150(4)
O131 0.0266(5) 0.0275(5) 0.0232(5) 0.0063(4) 0.0021(4) 0.0061(4)
O226 0.0312(6) 0.0290(5) 0.0256(5) -0.0005(4) 0.0122(4) 0.0047(4)
O1 0.0355(6) 0.0328(6) 0.0327(6) 0.0159(5) 0.0162(5) 0.0136(5)
O3 0.0336(6) 0.0275(5) 0.0352(6) 0.0100(4) 0.0130(5) 0.0129(4)
O32B 0.0291(6) 0.0366(6) 0.0281(6) -0.0080(4) 0.0029(5) 0.0074(5)
O4 0.0363(6) 0.0515(7) 0.0199(5) 0.0091(5) 0.0107(5) 0.0213(5)
O7A 0.0425(7) 0.0509(7) 0.0203(5) 0.0038(5) 0.0009(5) 0.0155(6)
O7B 0.0592(8) 0.0257(6) 0.0350(6) 0.0048(5) 0.0162(6) 0.0115(5)
N213 0.0242(6) 0.0218(5) 0.0222(6) 0.0036(4) 0.0083(5) 0.0095(5)
N113 0.0234(6) 0.0240(6) 0.0178(5) 0.0022(4) 0.0056(5) 0.0099(5)
N108 0.0222(6) 0.0218(5) 0.0192(5) 0.0022(4) 0.0060(5) 0.0085(5)
N208 0.0303(6) 0.0227(6) 0.0208(6) 0.0064(5) 0.0047(5) 0.0074(5)
C120 0.0185(6) 0.0228(6) 0.0148(6) 0.0005(5) 0.0043(5) 0.0051(5)
C214 0.0202(6) 0.0229(6) 0.0200(6) 0.0049(5) 0.0066(5) 0.0083(5)
C121 0.0180(6) 0.0226(6) 0.0171(6) 0.0001(5) 0.0040(5) 0.0064(5)
C123 0.0202(7) 0.0307(7) 0.0193(6) 0.0011(5) 0.0081(5) 0.0050(6)
C125 0.0219(7) 0.0230(6) 0.0155(6) 0.0015(5) 0.0033(5) 0.0074(5)
C119 0.0216(7) 0.0193(6) 0.0214(6) 0.0043(5) 0.0088(5) 0.0090(5)
C219 0.0194(6) 0.0230(6) 0.0172(6) 0.0056(5) 0.0052(5) 0.0072(5)
C220 0.0205(7) 0.0199(6) 0.0231(7) 0.0033(5) 0.0034(5) 0.0084(5)
C114 0.0222(7) 0.0212(6) 0.0213(6) 0.0028(5) 0.0084(5) 0.0092(5)
C106 0.0216(7) 0.0248(7) 0.0197(6) 0.0031(5) 0.0057(5) 0.0097(5)
C124 0.0206(7) 0.0294(7) 0.0196(6) -0.0006(5) 0.0059(5) 0.0095(5)
C122 0.0224(7) 0.0242(6) 0.0181(6) 0.0030(5) 0.0059(5) 0.0050(5)
C233 0.0242(7) 0.0291(7) 0.0207(7) 0.0030(5) 0.0074(6) 0.0122(6)
C218 0.0248(7) 0.0251(7) 0.0170(6) 0.0043(5) 0.0062(5) 0.0101(5)
C101 0.0252(7) 0.0235(7) 0.0288(7) 0.0014(5) 0.0062(6) 0.0077(6)
C133 0.0249(7) 0.0301(7) 0.0236(7) 0.0063(6) 0.0075(6) 0.0131(6)
C105 0.0251(7) 0.0239(7) 0.0249(7) 0.0042(5) 0.0070(6) 0.0097(6)
C225 0.0251(7) 0.0248(7) 0.0262(7) 0.0028(5) 0.0071(6) 0.0090(6)
C111 0.0253(7) 0.0249(7) 0.0218(7) 0.0005(5) 0.0069(6) 0.0098(6)
C238 0.0267(7) 0.0282(7) 0.0276(7) 0.0007(6) 0.0085(6) 0.0107(6)
C110 0.0223(7) 0.0254(7) 0.0251(7) -0.0004(5) 0.0064(6) 0.0053(5)
C217 0.0236(7) 0.0327(7) 0.0237(7) 0.0070(6) 0.0073(6) 0.0141(6)
C103 0.0217(7) 0.0361(8) 0.0201(7) -0.0022(6) 0.0020(6) 0.0107(6)
C115 0.0309(8) 0.0276(7) 0.0234(7) 0.0066(5) 0.0139(6) 0.0124(6)
C215 0.0227(7) 0.0266(7) 0.0214(7) 0.0012(5) 0.0051(6) 0.0050(6)
C210 0.0323(8) 0.0271(7) 0.0289(8) 0.0094(6) 0.0092(6) 0.0133(6)
C138 0.0290(8) 0.0312(7) 0.0244(7) 0.0043(6) 0.0083(6) 0.0132(6)
C216 0.0181(7) 0.0363(8) 0.0243(7) 0.0045(6) 0.0030(6) 0.0079(6)
C104 0.0227(7) 0.0302(7) 0.0251(7) 0.0050(6) 0.0075(6) 0.0081(6)
C212 0.0323(8) 0.0210(7) 0.0302(8) 0.0046(6) 0.0122(6) 0.0080(6)
C109 0.0274(7) 0.0206(6) 0.0257(7) 0.0012(5) 0.0095(6) 0.0057(6)
C221 0.0250(7) 0.0242(7) 0.0247(7) 0.0070(5) 0.0034(6) 0.0072(6)
C102 0.0265(7) 0.0276(7) 0.0285(7) -0.0045(6) 0.0033(6) 0.0109(6)
C118 0.0233(7) 0.0219(6) 0.0231(7) 0.0053(5) 0.0063(6) 0.0089(5)
C228 0.0365(9) 0.0265(7) 0.0228(7) 0.0036(6) 0.0045(6) 0.0058(6)
C112 0.0286(7) 0.0266(7) 0.0198(7) -0.0014(5) 0.0060(6) 0.0105(6)
C129 0.0348(8) 0.0269(7) 0.0231(7) 0.0038(6) 0.0067(6) 0.0042(6)
C236 0.0300(8) 0.0413(8) 0.0264(7) 0.0097(6) 0.0119(6) 0.0188(7)
C116 0.0291(8) 0.0274(7) 0.0359(8) 0.0098(6) 0.0198(7) 0.0099(6)
C117 0.0208(7) 0.0260(7) 0.0351(8) 0.0057(6) 0.0097(6) 0.0066(6)
C211 0.0296(8) 0.0246(7) 0.0287(7) 0.0071(6) 0.0122(6) 0.0082(6)
C127 0.0363(8) 0.0234(7) 0.0274(7) 0.0031(6) 0.0106(6) 0.0126(6)
C128 0.0382(9) 0.0232(7) 0.0258(7) 0.0038(6) 0.0102(7) 0.0074(6)
C229 0.0375(9) 0.0231(7) 0.0251(7) 0.0013(6) 0.0034(6) 0.0091(6)
C206 0.0364(9) 0.0323(8) 0.0250(7) 0.0001(6) 0.0084(7) 0.0112(7)
C209 0.0345(8) 0.0266(7) 0.0250(7) 0.0105(6) 0.0057(6) 0.0118(6)
C134 0.0304(8) 0.0362(8) 0.0321(8) -0.0011(6) 0.0088(7) 0.0131(7)
C230 0.0351(8) 0.0258(7) 0.0277(7) 0.0010(6) 0.0055(6) 0.0150(6)
C137 0.0318(8) 0.0363(8) 0.0302(8) 0.0083(6) 0.0139(6) 0.0184(7)
C130 0.0288(8) 0.0315(8) 0.0232(7) 0.0025(6) 0.0024(6) 0.0034(6)
C227 0.0329(8) 0.0345(8) 0.0227(7) 0.0044(6) 0.0098(6) 0.0036(6)
C234 0.0297(8) 0.0266(7) 0.0296(8) 0.0028(6) 0.0118(6) 0.0091(6)
C237 0.0246(7) 0.0354(8) 0.0304(8) 0.0019(6) 0.0083(6) 0.0092(6)
C136 0.0271(8) 0.0331(8) 0.0387(9) 0.0146(7) 0.0116(7) 0.0161(6)
C235 0.0369(9) 0.0300(7) 0.0331(8) 0.0095(6) 0.0161(7) 0.0179(7)
C224 0.0222(7) 0.0362(8) 0.0411(9) 0.0069(7) 0.0085(7) 0.0059(6)
C222 0.0299(8) 0.0373(8) 0.0279(8) 0.0101(6) -0.0033(6) 0.0060(7)
C135 0.0290(8) 0.0335(8) 0.0398(9) 0.0015(7) 0.0073(7) 0.0093(7)
C3A 0.0296(8) 0.0470(9) 0.0337(9) -0.0074(7) 0.0108(7) 0.0123(7)
C36A 0.0299(8) 0.0403(9) 0.0524(11) 0.0177(8) 0.0173(8) 0.0153(7)
C223 0.0219(8) 0.0434(9) 0.0408(9) 0.0087(7) -0.0040(7) 0.0036(7)
C205 0.0509(11) 0.0341(9) 0.0509(11) 0.0132(8) 0.0243(9) 0.0169(8)
C36B 0.0345(9) 0.0550(11) 0.0505(11) 0.0163(9) 0.0119(8) 0.0258(8)
C201 0.0434(10) 0.0694(13) 0.0277(9) 0.0059(8) 0.0082(8) 0.0240(9)
C204 0.0634(14) 0.0339(9) 0.0807(15) 0.0055(9) 0.0461(13) 0.0102(9)
C203 0.0453(11) 0.0639(13) 0.0613(13) -0.0276(11) 0.0276(10) 0.0008(10)
C202 0.0399(11) 0.1001(18) 0.0372(10) -0.0107(11) 0.0063(9) 0.0250(12)
C3B 0.0505(15) 0.114(2) 0.111(2) -0.054(2) 0.0442(16) -0.0121(15)

loop_
_atom_type_symbol
_atom_type_description
_atom_type_scat_dispersion_real
_atom_type_scat_dispersion_imag
_atom_type_scat_source
C C 0.0181 0.0091 'International Tables Vol C Tables 4.2.6.8 and 6.1.1.4'
H H 0.0000 0.0000 'International Tables Vol C Tables 4.2.6.8 and 6.1.1.4'
N N 0.0311 0.0180 'International Tables Vol C Tables 4.2.6.8 and 6.1.1.4'
O O 0.0492 0.0322 'International Tables Vol C Tables 4.2.6.8 and 6.1.1.4'
S S 0.3331 0.5567 'International Tables Vol C Tables 4.2.6.8 and 6.1.1.4'

loop_
_geom_angle_atom_site_label_1
_geom_angle_atom_site_label_2
_geom_angle_atom_site_label_3
_geom_angle
_geom_angle_site_symmetry_1
_geom_angle_site_symmetry_3
_geom_angle_publ_flag
O2 S107 O1 118.46(6) . . ?
O2 S107 N108 107.90(6) . . ?
O2 S107 C106 109.01(6) . . ?
O1 S107 N108 110.10(6) . . ?
O1 S107 C106 108.45(6) . . ?
N108 S107 C106 101.60(6) . . ?
O3 S132 O4 119.46(7) . . ?
O3 S132 N113 107.93(6) . . ?
O3 S132 C133 108.54(7) . . ?
O4 S132 N113 109.33(6) . . ?
O4 S132 C133 107.09(7) . . ?
N113 S132 C133 103.31(6) . . ?
O32A S232 O32B 118.49(7) . . ?
O32A S232 N213 108.28(6) . . ?
O32A S232 C233 109.27(7) . . ?
O32B S232 N213 110.98(6) . . ?
O32B S232 C233 107.51(7) . . ?
N213 S232 C233 100.86(6) . . ?
O7A S207 N208 110.46(7) . . ?
O7A S207 C206 107.05(8) . . ?
O7B S207 O7A 118.67(8) . . ?
O7B S207 N208 107.02(6) . . ?
O7B S207 C206 108.90(8) . . ?
N208 S207 C206 103.73(7) . . ?
C125 O126 C127 113.48(10) . . ?
C218 O231 C230 112.94(10) . . ?
C118 O131 C130 115.32(11) . . ?
C225 O226 C227 114.56(11) . . ?
C214 N213 S232 116.20(9) . . ?
C214 N213 C212 112.96(11) . . ?
C212 N213 S232 111.66(9) . . ?
C114 N113 S132 115.58(9) . . ?
C114 N113 C112 113.10(11) . . ?
C112 N113 S132 111.85(9) . . ?
C121 N108 S107 115.79(9) . . ?
C121 N108 C109 112.46(11) . . ?
C109 N108 S107 112.25(9) . . ?
C221 N208 S207 114.75(10) . . ?
C221 N208 C209 112.09(12) . . ?
C209 N208 S207 111.29(9) . . ?
C121 C120 C119 123.83(11) . . ?
C125 C120 C121 116.35(12) . . ?
C125 C120 C119 119.78(12) . . ?
C219 C214 N213 119.88(12) . . ?
C215 C214 N213 118.32(12) . . ?
C215 C214 C219 121.63(12) . . ?
C120 C121 N108 120.08(11) . . ?
C122 C121 N108 118.06(12) . . ?
C122 C121 C120 121.66(12) . . ?
C124 C123 H123 120.3 . . ?
C124 C123 C122 119.32(12) . . ?
C122 C123 H123 120.3 . . ?
O126 C125 C120 119.39(12) . . ?
C124 C125 O126 118.63(12) . . ?
C124 C125 C120 121.96(12) . . ?
C114 C119 C120 122.81(12) . . ?
C118 C119 C120 120.23(12) . . ?
C118 C119 C114 116.91(12) . . ?
C214 C219 C220 123.83(12) . . ?
C214 C219 C218 116.05(12) . . ?
C218 C219 C220 120.11(12) . . ?
C225 C220 C219 120.99(12) . . ?
C225 C220 C221 116.33(13) . . ?
C221 C220 C219 122.65(12) . . ?
C119 C114 N113 119.83(12) . . ?
C115 C114 N113 118.82(12) . . ?
C115 C114 C119 121.23(13) . . ?
C101 C106 S107 120.02(11) . . ?
C101 C106 C105 121.39(13) . . ?
C105 C106 S107 118.59(10) . . ?
C123 C124 C125 120.41(12) . . ?
C123 C124 H124 119.8 . . ?
C125 C124 H124 119.8 . . ?
C121 C122 H122 119.9 . . ?
C123 C122 C121 120.27(13) . . ?
C123 C122 H122 119.9 . . ?
C238 C233 S232 118.95(11) . . ?
C234 C233 S232 119.96(12) . . ?
C234 C233 C238 121.08(14) . . ?
O231 C218 C219 119.52(12) . . ?
C217 C218 O231 118.34(12) . . ?
C217 C218 C219 122.14(13) . . ?
C106 C101 H101 120.5 . . ?
C106 C101 C102 118.97(14) . . ?
C102 C101 H101 120.5 . . ?
C138 C133 S132 118.59(12) . . ?
C134 C133 S132 120.47(11) . . ?
C134 C133 C138 120.91(14) . . ?
C106 C105 H105 120.8 . . ?
C104 C105 C106 118.46(13) . . ?
C104 C105 H105 120.8 . . ?
O226 C225 C220 119.47(13) . . ?
O226 C225 C224 118.45(13) . . ?
C224 C225 C220 122.02(14) . . ?
H11A C111 H11B 107.7 . . ?
C110 C111 H11A 108.9 . . ?
C110 C111 H11B 108.9 . . ?
C112 C111 H11A 108.9 . . ?
C112 C111 H11B 108.9 . . ?
C112 C111 C110 113.27(12) . . ?
C233 C238 H238 120.6 . . ?
C237 C238 C233 118.75(14) . . ?
C237 C238 H238 120.6 . . ?
C111 C110 H11C 109.1 . . ?
C111 C110 H11D 109.1 . . ?
H11C C110 H11D 107.8 . . ?
C109 C110 C111 112.62(12) . . ?
C109 C110 H11C 109.1 . . ?
C109 C110 H11D 109.1 . . ?
C218 C217 H217 119.8 . . ?
C216 C217 C218 120.34(13) . . ?
C216 C217 H217 119.8 . . ?
C104 C103 C3A 120.56(14) . . ?
C102 C103 C104 118.67(13) . . ?
C102 C103 C3A 120.77(14) . . ?
C114 C115 H115 119.9 . . ?
C116 C115 C114 120.21(13) . . ?
C116 C115 H115 119.9 . . ?
C214 C215 H215 119.7 . . ?
C216 C215 C214 120.56(13) . . ?
C216 C215 H215 119.7 . . ?
H21A C210 H21B 107.7 . . ?
C211 C210 H21A 108.9 . . ?
C211 C210 H21B 108.9 . . ?
C209 C210 H21A 108.9 . . ?
C209 C210 H21B 108.9 . . ?
C209 C210 C211 113.41(13) . . ?
C133 C138 H138 120.8 . . ?
C137 C138 C133 118.49(14) . . ?
C137 C138 H138 120.8 . . ?
C217 C216 C215 119.24(13) . . ?
C217 C216 H216 120.4 . . ?
C215 C216 H216 120.4 . . ?
C105 C104 C103 121.45(14) . . ?
C105 C104 H104 119.3 . . ?
C103 C104 H104 119.3 . . ?
N213 C212 H21C 109.4 . . ?
N213 C212 H21D 109.4 . . ?
N213 C212 C211 110.98(11) . . ?
H21C C212 H21D 108.0 . . ?
C211 C212 H21C 109.4 . . ?
C211 C212 H21D 109.4 . . ?
N108 C109 C110 110.57(11) . . ?
N108 C109 H10A 109.5 . . ?
N108 C109 H10B 109.5 . . ?
C110 C109 H10A 109.5 . . ?
C110 C109 H10B 109.5 . . ?
H10A C109 H10B 108.1 . . ?
C220 C221 N208 119.78(13) . . ?
C222 C221 N208 118.48(13) . . ?
C222 C221 C220 121.55(14) . . ?
C101 C102 H102 119.5 . . ?
C103 C102 C101 120.99(13) . . ?
C103 C102 H102 119.5 . . ?
O131 C118 C119 119.42(12) . . ?
O131 C118 C117 118.84(13) . . ?
C117 C118 C119 121.65(13) . . ?
C229 C228 C227 163.15(16) . . ?
N113 C112 C111 111.31(11) . . ?
N113 C112 H11E 109.4 . . ?
N113 C112 H11F 109.4 . . ?
C111 C112 H11E 109.4 . . ?
C111 C112 H11F 109.4 . . ?
H11E C112 H11F 108.0 . . ?
C128 C129 C130 163.78(16) . . ?
C237 C236 C36B 120.78(16) . . ?
C235 C236 C237 118.36(14) . . ?
C235 C236 C36B 120.85(15) . . ?
C115 C116 H116 120.0 . . ?
C117 C116 C115 120.01(13) . . ?
C117 C116 H116 120.0 . . ?
C118 C117 H117 120.0 . . ?
C116 C117 C118 119.96(14) . . ?
C116 C117 H117 120.0 . . ?
C210 C211 H21E 108.9 . . ?
C210 C211 H21F 108.9 . . ?
C212 C211 C210 113.17(12) . . ?
C212 C211 H21E 108.9 . . ?
C212 C211 H21F 108.9 . . ?
H21E C211 H21F 107.8 . . ?
O126 C127 H12A 110.2 . . ?
O126 C127 H12B 110.2 . . ?
O126 C127 C128 107.43(12) . . ?
H12A C127 H12B 108.5 . . ?
C128 C127 H12A 110.2 . . ?
C128 C127 H12B 110.2 . . ?
C129 C128 C127 162.82(16) . . ?
C228 C229 C230 164.56(16) . . ?
C205 C206 S207 119.89(14) . . ?
C205 C206 C201 120.95(17) . . ?
C201 C206 S207 118.93(14) . . ?
N208 C209 C210 111.28(11) . . ?
N208 C209 H20A 109.4 . . ?
N208 C209 H20B 109.4 . . ?
C210 C209 H20A 109.4 . . ?
C210 C209 H20B 109.4 . . ?
H20A C209 H20B 108.0 . . ?
C133 C134 H134 120.2 . . ?
C133 C134 C135 119.59(15) . . ?
C135 C134 H134 120.2 . . ?
O231 C230 C229 107.72(11) . . ?
O231 C230 H23A 110.2 . . ?
O231 C230 H23B 110.2 . . ?
C229 C230 H23A 110.2 . . ?
C229 C230 H23B 110.2 . . ?
H23A C230 H23B 108.5 . . ?
C138 C137 H137 119.0 . . ?
C138 C137 C136 121.92(14) . . ?
C136 C137 H137 119.0 . . ?
O131 C130 C129 107.76(12) . . ?
O131 C130 H13A 110.2 . . ?
O131 C130 H13B 110.2 . . ?
C129 C130 H13A 110.2 . . ?
C129 C130 H13B 110.2 . . ?
H13A C130 H13B 108.5 . . ?
O226 C227 C228 107.64(12) . . ?
O226 C227 H22A 110.2 . . ?
O226 C227 H22B 110.2 . . ?
C228 C227 H22A 110.2 . . ?
C228 C227 H22B 110.2 . . ?
H22A C227 H22B 108.5 . . ?
C233 C234 H234 120.4 . . ?
C235 C234 C233 119.16(14) . . ?
C235 C234 H234 120.4 . . ?
C238 C237 C236 121.35(15) . . ?
C238 C237 H237 119.3 . . ?
C236 C237 H237 119.3 . . ?
C137 C136 C36A 120.80(15) . . ?
C135 C136 C137 118.21(14) . . ?
C135 C136 C36A 120.98(16) . . ?
C236 C235 H235 119.4 . . ?
C234 C235 C236 121.25(14) . . ?
C234 C235 H235 119.4 . . ?
C225 C224 H224 119.9 . . ?
C223 C224 C225 120.19(15) . . ?
C223 C224 H224 119.9 . . ?
C221 C222 H222 119.8 . . ?
C223 C222 C221 120.47(15) . . ?
C223 C222 H222 119.8 . . ?
C134 C135 C136 120.83(16) . . ?
C134 C135 H135 119.6 . . ?
C136 C135 H135 119.6 . . ?
C103 C3A H3AA 109.5 . . ?
C103 C3A H3AB 109.5 . . ?
C103 C3A H3AC 109.5 . . ?
H3AA C3A H3AB 109.5 . . ?
H3AA C3A H3AC 109.5 . . ?
H3AB C3A H3AC 109.5 . . ?
C136 C36A H36A 109.5 . . ?
C136 C36A H36B 109.5 . . ?
C136 C36A H36C 109.5 . . ?
H36A C36A H36B 109.5 . . ?
H36A C36A H36C 109.5 . . ?
H36B C36A H36C 109.5 . . ?
C224 C223 C222 119.39(15) . . ?
C224 C223 H223 120.3 . . ?
C222 C223 H223 120.3 . . ?
C206 C205 H205 120.2 . . ?
C206 C205 C204 119.52(19) . . ?
C204 C205 H205 120.2 . . ?
C236 C36B H36D 109.5 . . ?
C236 C36B H36E 109.5 . . ?
C236 C36B H36F 109.5 . . ?
H36D C36B H36E 109.5 . . ?
H36D C36B H36F 109.5 . . ?
H36E C36B H36F 109.5 . . ?
C206 C201 H201 120.8 . . ?
C202 C201 C206 118.5(2) . . ?
C202 C201 H201 120.8 . . ?
C205 C204 H204 119.4 . . ?
C203 C204 C205 121.1(2) . . ?
C203 C204 H204 119.4 . . ?
C204 C203 C202 118.34(19) . . ?
C204 C203 C3B 121.3(3) . . ?
C202 C203 C3B 120.3(3) . . ?
C201 C202 C203 121.5(2) . . ?
C201 C202 H202 119.2 . . ?
C203 C202 H202 119.2 . . ?
C203 C3B H3BA 109.5 . . ?
C203 C3B H3BB 109.5 . . ?
C203 C3B H3BC 109.5 . . ?
H3BA C3B H3BB 109.5 . . ?
H3BA C3B H3BC 109.5 . . ?
H3BB C3B H3BC 109.5 . . ?

loop_
_geom_bond_atom_site_label_1
_geom_bond_atom_site_label_2
_geom_bond_distance
_geom_bond_site_symmetry_2
_geom_bond_publ_flag
S107 O2 1.4276(11) . ?
S107 O1 1.4408(10) . ?
S107 N108 1.6759(12) . ?
S107 C106 1.7572(14) . ?
S132 O3 1.4260(11) . ?
S132 O4 1.4378(11) . ?
S132 N113 1.6718(11) . ?
S132 C133 1.7609(15) . ?
S232 O32A 1.4280(11) . ?
S232 O32B 1.4388(11) . ?
S232 N213 1.6668(12) . ?
S232 C233 1.7638(14) . ?
S207 O7A 1.4336(11) . ?
S207 O7B 1.4228(11) . ?
S207 N208 1.6737(13) . ?
S207 C206 1.7576(17) . ?
O126 C125 1.3893(16) . ?
O126 C127 1.4462(17) . ?
O231 C218 1.3881(17) . ?
O231 C230 1.4415(17) . ?
O131 C118 1.3797(17) . ?
O131 C130 1.4382(18) . ?
O226 C225 1.3840(18) . ?
O226 C227 1.4368(18) . ?
N213 C214 1.4536(17) . ?
N213 C212 1.4989(17) . ?
N113 C114 1.4511(18) . ?
N113 C112 1.5014(17) . ?
N108 C121 1.4540(16) . ?
N108 C109 1.4931(17) . ?
N208 C221 1.4557(19) . ?
N208 C209 1.4984(17) . ?
C120 C121 1.4058(18) . ?
C120 C125 1.4035(18) . ?
C120 C119 1.5044(18) . ?
C214 C219 1.4063(19) . ?
C214 C215 1.389(2) . ?
C121 C122 1.3906(18) . ?
C123 H123 0.9500 . ?
C123 C124 1.380(2) . ?
C123 C122 1.385(2) . ?
C125 C124 1.3848(19) . ?
C119 C114 1.4080(19) . ?
C119 C118 1.403(2) . ?
C219 C220 1.5029(19) . ?
C219 C218 1.4082(18) . ?
C220 C225 1.404(2) . ?
C220 C221 1.409(2) . ?
C114 C115 1.3919(19) . ?
C106 C101 1.3871(19) . ?
C106 C105 1.391(2) . ?
C124 H124 0.9500 . ?
C122 H122 0.9500 . ?
C233 C238 1.389(2) . ?
C233 C234 1.388(2) . ?
C218 C217 1.384(2) . ?
C101 H101 0.9500 . ?
C101 C102 1.390(2) . ?
C133 C138 1.392(2) . ?
C133 C134 1.383(2) . ?
C105 H105 0.9500 . ?
C105 C104 1.385(2) . ?
C225 C224 1.389(2) . ?
C111 H11A 0.9900 . ?
C111 H11B 0.9900 . ?
C111 C110 1.5263(19) . ?
C111 C112 1.5146(19) . ?
C238 H238 0.9500 . ?
C238 C237 1.388(2) . ?
C110 H11C 0.9900 . ?
C110 H11D 0.9900 . ?
C110 C109 1.518(2) . ?
C217 H217 0.9500 . ?
C217 C216 1.379(2) . ?
C103 C104 1.396(2) . ?
C103 C102 1.388(2) . ?
C103 C3A 1.506(2) . ?
C115 H115 0.9500 . ?
C115 C116 1.381(2) . ?
C215 H215 0.9500 . ?
C215 C216 1.384(2) . ?
C210 H21A 0.9900 . ?
C210 H21B 0.9900 . ?
C210 C211 1.522(2) . ?
C210 C209 1.518(2) . ?
C138 H138 0.9500 . ?
C138 C137 1.386(2) . ?
C216 H216 0.9500 . ?
C104 H104 0.9500 . ?
C212 H21C 0.9900 . ?
C212 H21D 0.9900 . ?
C212 C211 1.517(2) . ?
C109 H10A 0.9900 . ?
C109 H10B 0.9900 . ?
C221 C222 1.387(2) . ?
C102 H102 0.9500 . ?
C118 C117 1.392(2) . ?
C228 C229 1.193(2) . ?
C228 C227 1.462(2) . ?
C112 H11E 0.9900 . ?
C112 H11F 0.9900 . ?
C129 C128 1.194(2) . ?
C129 C130 1.466(2) . ?
C236 C237 1.399(2) . ?
C236 C235 1.389(2) . ?
C236 C36B 1.507(2) . ?
C116 H116 0.9500 . ?
C116 C117 1.380(2) . ?
C117 H117 0.9500 . ?
C211 H21E 0.9900 . ?
C211 H21F 0.9900 . ?
C127 H12A 0.9900 . ?
C127 H12B 0.9900 . ?
C127 C128 1.464(2) . ?
C229 C230 1.461(2) . ?
C206 C205 1.382(2) . ?
C206 C201 1.393(2) . ?
C209 H20A 0.9900 . ?
C209 H20B 0.9900 . ?
C134 H134 0.9500 . ?
C134 C135 1.392(2) . ?
C230 H23A 0.9900 . ?
C230 H23B 0.9900 . ?
C137 H137 0.9500 . ?
C137 C136 1.394(2) . ?
C130 H13A 0.9900 . ?
C130 H13B 0.9900 . ?
C227 H22A 0.9900 . ?
C227 H22B 0.9900 . ?
C234 H234 0.9500 . ?
C234 C235 1.387(2) . ?
C237 H237 0.9500 . ?
C136 C135 1.392(2) . ?
C136 C36A 1.499(2) . ?
C235 H235 0.9500 . ?
C224 H224 0.9500 . ?
C224 C223 1.379(2) . ?
C222 H222 0.9500 . ?
C222 C223 1.386(2) . ?
C135 H135 0.9500 . ?
C3A H3AA 0.9800 . ?
C3A H3AB 0.9800 . ?
C3A H3AC 0.9800 . ?
C36A H36A 0.9800 . ?
C36A H36B 0.9800 . ?
C36A H36C 0.9800 . ?
C223 H223 0.9500 . ?
C205 H205 0.9500 . ?
C205 C204 1.383(3) . ?
C36B H36D 0.9800 . ?
C36B H36E 0.9800 . ?
C36B H36F 0.9800 . ?
C201 H201 0.9500 . ?
C201 C202 1.382(3) . ?
C204 H204 0.9500 . ?
C204 C203 1.382(3) . ?
C203 C202 1.402(4) . ?
C203 C3B 1.511(3) . ?
C202 H202 0.9500 . ?
C3B H3BA 0.9800 . ?
C3B H3BB 0.9800 . ?
C3B H3BC 0.9800 . ?
